data_4502577
loop_
_publ_author_name
'Hu, Sheng'
'Meng, Zhao-Sha'
'Tong, Ming-Liang'

_publ_section_title
;
 Structure and Topology Versatility of Metal&#x2212;Organic Frameworks
 Based on Tetradentate Ligands Isolated from Hydrothermal Metal/Ligand
 Reactions
;
_journal_issue 4
_journal_name_full 'Crystal Growth &amp; Design'
_journal_page_first 1742
_journal_paper_doi 10.1021/cg901403b
_journal_volume 10
_journal_year 2010
_chemical_formula_sum 'C26 H22 N4 O2'
_chemical_formula_weight 422.48
_chemical_name_systematic
; 
 ? 
;
_space_group_IT_number 14
_symmetry_cell_setting monoclinic
_symmetry_space_group_name_Hall '-P 2ybc'
_symmetry_space_group_name_H-M 'P 1 21/c 1'
_atom_sites_solution_hydrogens geom
_atom_sites_solution_primary direct
_atom_sites_solution_secondary difmap
_audit_creation_method SHELXL-97
_cell_angle_alpha 90.00
_cell_angle_beta 113.038(3)
_cell_angle_gamma 90.00
_cell_formula_units_Z 2
_cell_length_a 12.5739(17)
_cell_length_b 6.2862(8)
_cell_length_c 15.712(2)
_cell_measurement_reflns_used 1461
_cell_measurement_temperature 293(2)
_cell_measurement_theta_max 24.218
_cell_measurement_theta_min 2.675
_cell_volume 1142.9(3)
_computing_cell_refinement 'SAINT-PLUS, Ver. 6.0, 1997'
_computing_data_collection 'SMART, 1998.'
_computing_data_reduction 'SAINT-PLUS, Ver. 6.0, 1997'
_computing_molecular_graphics 'XP, Ver. 6.10, Bruker AXS Inc., 2000'
_computing_publication_material 'SHELXTL-Bruker AXS Inc., 1998'
_computing_structure_refinement 'SHELXL-97 (Sheldrick, 1997)'
_computing_structure_solution 'SHELXS-97 (Sheldrick, 1990)'
_diffrn_ambient_temperature 293(2)
_diffrn_measured_fraction_theta_full 0.994
_diffrn_measured_fraction_theta_max 0.994
_diffrn_radiation_monochromator graphite
_diffrn_radiation_source 'fine-focus sealed tube'
_diffrn_radiation_type MoK\a
_diffrn_radiation_wavelength 0.71073
_diffrn_reflns_av_R_equivalents 0.0226
_diffrn_reflns_av_sigmaI/netI 0.0252
_diffrn_reflns_limit_h_max 15
_diffrn_reflns_limit_h_min -9
_diffrn_reflns_limit_k_max 7
_diffrn_reflns_limit_k_min -7
_diffrn_reflns_limit_l_max 15
_diffrn_reflns_limit_l_min -19
_diffrn_reflns_number 5485
_diffrn_reflns_theta_full 25.99
_diffrn_reflns_theta_max 25.99
_diffrn_reflns_theta_min 1.76
_exptl_absorpt_coefficient_mu 0.080
_exptl_absorpt_correction_T_max 0.9913
_exptl_absorpt_correction_T_min 0.9404
_exptl_absorpt_correction_type multi-scan
_exptl_absorpt_process_details 'SADABS (Bruker, 2002)'
_exptl_crystal_density_diffrn 1.228
_exptl_crystal_density_method 'not measured'
_exptl_crystal_F_000 444
_exptl_crystal_size_max 0.78
_exptl_crystal_size_mid 0.11
_exptl_crystal_size_min 0.11
_refine_diff_density_max 0.152
_refine_diff_density_min -0.125
_refine_diff_density_rms 0.030
_refine_ls_extinction_method none
_refine_ls_goodness_of_fit_ref 1.079
_refine_ls_hydrogen_treatment constr
_refine_ls_matrix_type full
_refine_ls_number_parameters 145
_refine_ls_number_reflns 2233
_refine_ls_number_restraints 0
_refine_ls_restrained_S_all 1.079
_refine_ls_R_factor_all 0.0690
_refine_ls_R_factor_gt 0.0535
_refine_ls_shift/su_max 0.000
_refine_ls_shift/su_mean 0.000
_refine_ls_structure_factor_coef Fsqd
_refine_ls_weighting_details 'calc w=1/[\s^2^(Fo^2^)+(0.0559P)^2^+0.2084P] where P=(Fo^2^+2Fc^2^)/3'
_refine_ls_weighting_scheme calc
_refine_ls_wR_factor_gt 0.1234
_refine_ls_wR_factor_ref 0.1326
_reflns_number_gt 1742
_reflns_number_total 2233
_reflns_threshold_expression >2sigma(I)
_cod_data_source_file cg901403b_si_002.cif
_cod_data_source_block bztpy.2H2O
_cod_original_sg_symbol_H-M P2(1)/c
_cod_database_code 4502577

loop_
_symmetry_equiv_pos_as_xyz
'x, y, z'
'-x, y+1/2, -z+1/2'
'-x, -y, -z'
'x, -y-1/2, z-1/2'

loop_
_atom_site_label
_atom_site_type_symbol
_atom_site_fract_x
_atom_site_fract_y
_atom_site_fract_z
_atom_site_U_iso_or_equiv
_atom_site_adp_type
_atom_site_occupancy
_atom_site_symmetry_multiplicity
_atom_site_calc_flag
_atom_site_refinement_flags
O1W O 0.76893(12) -0.4377(3) 0.24457(10) 0.0844(5) Uani 1 1 d .
H1WA H 0.7372 -0.3433 0.2655 0.101 Uiso 1 1 d R
H1WB H 0.8392 -0.4349 0.2824 0.101 Uiso 1 1 d R
N1 N 0.65589(15) -0.1159(3) 0.30821(12) 0.0715(5) Uani 1 1 d .
N2 N 0.01043(16) 0.5527(4) 0.36442(15) 0.0966(7) Uani 1 1 d .
C1 C 0.70433(18) 0.0765(4) 0.32757(14) 0.0717(6) Uani 1 1 d .
H1 H 0.7629 0.1083 0.3074 0.086 Uiso 1 1 calc R
C2 C 0.67302(15) 0.2312(3) 0.37562(13) 0.0606(5) Uani 1 1 d .
H2 H 0.7100 0.3626 0.3873 0.073 Uiso 1 1 calc R
C3 C 0.58579(14) 0.1884(3) 0.40631(11) 0.0493(4) Uani 1 1 d .
C4 C 0.53312(15) -0.0095(3) 0.38390(12) 0.0550(5) Uani 1 1 d .
H4 H 0.4725 -0.0444 0.4011 0.066 Uiso 1 1 calc R
C5 C 0.57081(17) -0.1536(3) 0.33623(13) 0.0647(5) Uani 1 1 d .
H5 H 0.5346 -0.2855 0.3227 0.078 Uiso 1 1 calc R
C6 C 0.54524(14) 0.3479(3) 0.45679(11) 0.0467(4) Uani 1 1 d .
C7 C 0.42676(14) 0.3709(3) 0.43266(11) 0.0490(4) Uani 1 1 d .
H7 H 0.3767 0.2829 0.3869 0.059 Uiso 1 1 calc R
C8 C 0.38014(13) 0.5189(3) 0.47373(11) 0.0468(4) Uani 1 1 d .
C9 C 0.25163(14) 0.5343(3) 0.43790(11) 0.0515(4) Uani 1 1 d .
C10 C 0.19407(17) 0.7126(4) 0.39240(14) 0.0709(6) Uani 1 1 d .
H10 H 0.2347 0.8308 0.3858 0.085 Uiso 1 1 calc R
C11 C 0.0747(2) 0.7132(5) 0.35660(17) 0.0911(8) Uani 1 1 d .
H11 H 0.0369 0.8339 0.3249 0.109 Uiso 1 1 calc R
C12 C 0.06737(19) 0.3837(5) 0.4093(2) 0.0932(8) Uani 1 1 d .
H12 H 0.0247 0.2699 0.4169 0.112 Uiso 1 1 calc R
C13 C 0.18600(16) 0.3653(4) 0.44546(16) 0.0729(6) Uani 1 1 d .
H13 H 0.2214 0.2404 0.4746 0.088 Uiso 1 1 calc R

loop_
_atom_site_aniso_label
_atom_site_aniso_U_11
_atom_site_aniso_U_22
_atom_site_aniso_U_33
_atom_site_aniso_U_23
_atom_site_aniso_U_13
_atom_site_aniso_U_12
O1W 0.0580(8) 0.0973(12) 0.0867(10) -0.0227(9) 0.0164(7) 0.0151(8)
N1 0.0668(11) 0.0800(13) 0.0627(10) -0.0119(9) 0.0199(9) 0.0168(10)
N2 0.0454(10) 0.128(2) 0.1013(15) -0.0111(14) 0.0122(10) 0.0116(12)
C1 0.0560(12) 0.0975(18) 0.0676(13) -0.0092(12) 0.0306(10) 0.0072(11)
C2 0.0542(11) 0.0720(13) 0.0585(11) -0.0056(10) 0.0252(9) -0.0003(9)
C3 0.0438(9) 0.0576(11) 0.0415(9) 0.0022(8) 0.0113(7) 0.0075(8)
C4 0.0525(10) 0.0587(11) 0.0507(10) 0.0011(9) 0.0168(8) 0.0037(9)
C5 0.0671(12) 0.0605(12) 0.0566(11) -0.0028(9) 0.0136(9) 0.0096(10)
C6 0.0440(9) 0.0530(10) 0.0424(8) 0.0030(7) 0.0162(7) 0.0024(7)
C7 0.0432(9) 0.0561(10) 0.0433(9) -0.0019(8) 0.0120(7) -0.0019(8)
C8 0.0406(9) 0.0545(10) 0.0439(8) 0.0042(7) 0.0152(7) 0.0024(8)
C9 0.0430(9) 0.0635(11) 0.0456(9) -0.0047(8) 0.0147(7) 0.0022(8)
C10 0.0574(12) 0.0789(14) 0.0680(13) 0.0106(11) 0.0154(10) 0.0107(10)
C11 0.0638(15) 0.109(2) 0.0829(16) 0.0112(15) 0.0098(13) 0.0316(15)
C12 0.0500(12) 0.107(2) 0.115(2) -0.0077(17) 0.0239(13) -0.0101(13)
C13 0.0469(11) 0.0733(14) 0.0904(15) 0.0011(12) 0.0180(10) -0.0011(10)

loop_
_atom_type_symbol
_atom_type_description
_atom_type_scat_dispersion_real
_atom_type_scat_dispersion_imag
_atom_type_scat_source
C C 0.0033 0.0016 'International Tables Vol C Tables 4.2.6.8 and 6.1.1.4'
H H 0.0000 0.0000 'International Tables Vol C Tables 4.2.6.8 and 6.1.1.4'
N N 0.0061 0.0033 'International Tables Vol C Tables 4.2.6.8 and 6.1.1.4'
O O 0.0106 0.0060 'International Tables Vol C Tables 4.2.6.8 and 6.1.1.4'

loop_
_geom_angle_atom_site_label_1
_geom_angle_atom_site_label_2
_geom_angle_atom_site_label_3
_geom_angle
_geom_angle_site_symmetry_1
_geom_angle_site_symmetry_3
H1WA O1W H1WB 103.4 . .
C5 N1 C1 116.17(18) . .
C12 N2 C11 116.0(2) . .
N1 C1 C2 124.13(19) . .
N1 C1 H1 117.9 . .
C2 C1 H1 117.9 . .
C1 C2 C3 119.17(19) . .
C1 C2 H2 120.4 . .
C3 C2 H2 120.4 . .
C2 C3 C4 116.72(16) . .
C2 C3 C6 122.52(16) . .
C4 C3 C6 120.69(15) . .
C5 C4 C3 119.82(18) . .
C5 C4 H4 120.1 . .
C3 C4 H4 120.1 . .
N1 C5 C4 123.9(2) . .
N1 C5 H5 118.0 . .
C4 C5 H5 118.0 . .
C7 C6 C8 117.88(15) . 3_666
C7 C6 C3 118.55(15) . .
C8 C6 C3 123.55(15) 3_666 .
C8 C7 C6 123.00(16) . .
C8 C7 H7 118.5 . .
C6 C7 H7 118.5 . .
C7 C8 C6 119.12(15) . 3_666
C7 C8 C9 117.44(15) . .
C6 C8 C9 123.38(15) 3_666 .
C10 C9 C13 117.56(17) . .
C10 C9 C8 121.45(17) . .
C13 C9 C8 120.92(17) . .
C9 C10 C11 118.8(2) . .
C9 C10 H10 120.6 . .
C11 C10 H10 120.6 . .
N2 C11 C10 124.3(2) . .
N2 C11 H11 117.8 . .
C10 C11 H11 117.8 . .
N2 C12 C13 124.2(2) . .
N2 C12 H12 117.9 . .
C13 C12 H12 117.9 . .
C12 C13 C9 119.2(2) . .
C12 C13 H13 120.4 . .
C9 C13 H13 120.4 . .

loop_
_geom_bond_atom_site_label_1
_geom_bond_atom_site_label_2
_geom_bond_distance
_geom_bond_site_symmetry_2
O1W H1WA 0.8500 .
O1W H1WB 0.8499 .
N1 C5 1.328(3) .
N1 C1 1.335(3) .
N2 C12 1.320(3) .
N2 C11 1.328(3) .
C1 C2 1.380(3) .
C1 H1 0.9300 .
C2 C3 1.386(2) .
C2 H2 0.9300 .
C3 C4 1.389(3) .
C3 C6 1.487(2) .
C4 C5 1.372(3) .
C4 H4 0.9300 .
C5 H5 0.9300 .
C6 C7 1.394(2) .
C6 C8 1.404(2) 3_666
C7 C8 1.386(2) .
C7 H7 0.9300 .
C8 C6 1.404(2) 3_666
C8 C9 1.492(2) .
C9 C10 1.374(3) .
C9 C13 1.379(3) .
C10 C11 1.381(3) .
C10 H10 0.9300 .
C11 H11 0.9300 .
C12 C13 1.378(3) .
C12 H12 0.9300 .
C13 H13 0.9300 .

loop_
_geom_hbond_atom_site_label_D
_geom_hbond_atom_site_label_H
_geom_hbond_atom_site_label_A
_geom_hbond_distance_DH
_geom_hbond_distance_HA
_geom_hbond_distance_DA
_geom_hbond_angle_DHA
_geom_hbond_site_symmetry_A
O1W H1WA N1 0.85 2.02 2.868(2) 176.9 .
O1W H1WB N2 0.85 2.03 2.880(2) 174.5 1_645

loop_
_geom_torsion_atom_site_label_1
_geom_torsion_atom_site_label_2
_geom_torsion_atom_site_label_3
_geom_torsion_atom_site_label_4
_geom_torsion
_geom_torsion_site_symmetry_1
_geom_torsion_site_symmetry_4
C5 N1 C1 C2 1.5(3) . .
N1 C1 C2 C3 -0.2(3) . .
C1 C2 C3 C4 -1.6(3) . .
C1 C2 C3 C6 -178.68(17) . .
C2 C3 C4 C5 2.1(2) . .
C6 C3 C4 C5 179.15(15) . .
C1 N1 C5 C4 -1.1(3) . .
C3 C4 C5 N1 -0.7(3) . .
C2 C3 C6 C7 136.29(18) . .
C4 C3 C6 C7 -40.6(2) . .
C2 C3 C6 C8 -42.1(2) . 3_666
C4 C3 C6 C8 140.97(17) . 3_666
C8 C6 C7 C8 0.3(3) 3_666 .
C3 C6 C7 C8 -178.20(15) . .
C6 C7 C8 C6 -0.3(3) . 3_666
C6 C7 C8 C9 176.87(15) . .
C7 C8 C9 C10 -113.2(2) . .
C6 C8 C9 C10 63.9(2) 3_666 .
C7 C8 C9 C13 63.7(2) . .
C6 C8 C9 C13 -119.3(2) 3_666 .
C13 C9 C10 C11 -0.3(3) . .
C8 C9 C10 C11 176.66(19) . .
C12 N2 C11 C10 -0.5(4) . .
C9 C10 C11 N2 1.2(4) . .
C11 N2 C12 C13 -1.3(4) . .
N2 C12 C13 C9 2.2(4) . .
C10 C9 C13 C12 -1.3(3) . .
C8 C9 C13 C12 -178.24(19) . .
